data_7000341
loop_
_publ_author_name
'Ledger, Araminta E. W.'
'Slatford, Paul A.'
'Lowe, John P.'
'Mahon, Mary F.'
'Whittlesey, Michael K.'
'Williams, Jonathan M. J.'

_publ_section_title
;
 Ruthenium xantphos complexes in hydrogen transfer processes:
 reactivity and mechanistic studies
;
_journal_issue 4
_journal_name_full 'Dalton Transactions'
_journal_page_first 716
_journal_paper_doi 10.1039/b813543f
_journal_year 2009
_chemical_formula_sum 'C41 H34 O3 P2 Ru'
_chemical_formula_weight 737.69
_chemical_name_systematic
;
?
;
_space_group_IT_number 2
_symmetry_cell_setting triclinic
_symmetry_space_group_name_Hall '-P 1'
_symmetry_space_group_name_H-M 'P -1'
_atom_sites_solution_hydrogens geom
_atom_sites_solution_primary direct
_atom_sites_solution_secondary difmap
_audit_creation_method SHELXL-97
_cell_angle_alpha 73.413(1)
_cell_angle_beta 73.881(1)
_cell_angle_gamma 73.441(1)
_cell_formula_units_Z 2
_cell_length_a 10.0620(2)
_cell_length_b 10.6710(2)
_cell_length_c 18.1510(4)
_cell_measurement_reflns_used 16400
_cell_measurement_temperature 150(2)
_cell_measurement_theta_max 27.485
_cell_measurement_theta_min 2.910
_cell_volume 1749.00(6)
_computing_cell_refinement 'HKL Scalepack (Otwinowski & Minor 1997)'
_computing_data_collection 'Collect (Bruker AXS BV, 1997-2004)'
_computing_data_reduction 'Denzo & Scalepack (Otwinowski & Minor, 1997)'
_computing_molecular_graphics 'ORTEX (P.McArdle, 1995)'
_computing_publication_material 'SHELXL-97/2 (Sheldrick,1997)'
_computing_structure_refinement 'SHELXL-97 (Sheldrick, 1997)'
_computing_structure_solution 'SHELXS-97 (Sheldrick, 1990)'
_diffrn_ambient_temperature 150(2)
_diffrn_measured_fraction_theta_full 0.991
_diffrn_measured_fraction_theta_max 0.991
_diffrn_measurement_device_type '95mm CCD camera on \k-goniostat'
_diffrn_measurement_method CCD
_diffrn_radiation_monochromator graphite
_diffrn_radiation_source 'fine-focus sealed tube'
_diffrn_radiation_type MoK\a
_diffrn_radiation_wavelength 0.71073
_diffrn_reflns_av_R_equivalents 0.0703
_diffrn_reflns_av_sigmaI/netI 0.0861
_diffrn_reflns_limit_h_max 13
_diffrn_reflns_limit_h_min -13
_diffrn_reflns_limit_k_max 13
_diffrn_reflns_limit_k_min -13
_diffrn_reflns_limit_l_max 23
_diffrn_reflns_limit_l_min -23
_diffrn_reflns_number 25664
_diffrn_reflns_theta_full 27.46
_diffrn_reflns_theta_max 27.46
_diffrn_reflns_theta_min 4.07
_exptl_absorpt_coefficient_mu 0.577
_exptl_absorpt_correction_T_max 0.92
_exptl_absorpt_correction_T_min 0.91
_exptl_absorpt_correction_type multi-scan
_exptl_absorpt_process_details
;
?
;
_exptl_crystal_colour colorless
_exptl_crystal_density_diffrn 1.401
_exptl_crystal_density_method 'not measured'
_exptl_crystal_description block
_exptl_crystal_F_000 756
_exptl_crystal_size_max 0.08
_exptl_crystal_size_mid 0.08
_exptl_crystal_size_min 0.06
_refine_diff_density_max 0.510
_refine_diff_density_min -1.125
_refine_diff_density_rms 0.090
_refine_ls_extinction_coef 0.0013(5)
_refine_ls_extinction_expression Fc^*^=kFc[1+0.001xFc^2^\l^3^/sin(2\q)]^-1/4^
_refine_ls_extinction_method SHELXL
_refine_ls_goodness_of_fit_ref 1.009
_refine_ls_hydrogen_treatment mixed
_refine_ls_matrix_type full
_refine_ls_number_parameters 435
_refine_ls_number_reflns 7924
_refine_ls_number_restraints 2
_refine_ls_restrained_S_all 1.008
_refine_ls_R_factor_all 0.0841
_refine_ls_R_factor_gt 0.0478
_refine_ls_shift/su_max 0.002
_refine_ls_shift/su_mean 0.000
_refine_ls_structure_factor_coef Fsqd
_refine_ls_weighting_details 'calc w=1/[\s^2^(Fo^2^)+(0.0056P)^2^+2.3758P] where P=(Fo^2^+2Fc^2^)/3'
_refine_ls_weighting_scheme calc
_refine_ls_wR_factor_gt 0.0800
_refine_ls_wR_factor_ref 0.0909
_reflns_number_gt 5643
_reflns_number_total 7924
_reflns_threshold_expression >2sigma(I)
_cod_data_source_file b813543f.txt
_cod_data_source_block Compound_20_h07mkw4
_cod_depositor_comments
;
The following automatic conversions were performed:
'_symmetry_cell_setting' value 'Triclinic' changed to 'triclinic'
according to '/home/saulius/struct/CIF-dictionaries/cif_core.dic'
dictionary named 'cif_core.dic' version 2.4.1 from
2010-06-29.

'_exptl_absorpt_correction_type' value 'Multi-Scan' changed
to 'multi-scan' according to
'/home/saulius/struct/CIF-dictionaries/cif_core.dic' dictionary named
'cif_core.dic' version 2.4.1 from 2010-06-29.

Automatic conversion script
Id: cif_fix_enum 1527 2010-12-29 10:47:43Z saulius 
;
_cod_original_sg_symbol_H-M P-1
_cod_database_code 7000341

loop_
_symmetry_equiv_pos_as_xyz
'x, y, z'
'-x, -y, -z'

loop_
_atom_site_label
_atom_site_type_symbol
_atom_site_fract_x
_atom_site_fract_y
_atom_site_fract_z
_atom_site_U_iso_or_equiv
_atom_site_adp_type
_atom_site_occupancy
_atom_site_symmetry_multiplicity
_atom_site_calc_flag
_atom_site_refinement_flags
_atom_site_disorder_assembly
_atom_site_disorder_group
Ru1 Ru 0.76543(3) 0.56365(3) 0.727269(15) 0.02494(10) Uani 1 1 d D . .
P1 P 0.87712(9) 0.73306(8) 0.63155(5) 0.0237(2) Uani 1 1 d . . .
P2 P 0.86803(9) 0.52924(8) 0.83689(5) 0.02196(19) Uani 1 1 d . . .
O1 O 0.5071(3) 0.7757(3) 0.77833(15) 0.0430(7) Uani 1 1 d . . .
O2 O 0.6845(3) 0.4702(3) 0.60678(15) 0.0473(7) Uani 1 1 d . . .
O3 O 0.8699(2) 0.8056(2) 0.77235(11) 0.0231(5) Uani 1 1 d . . .
C1 C 0.5974(4) 0.6984(4) 0.7604(2) 0.0351(9) Uani 1 1 d . . .
C2 C 0.7119(4) 0.5136(3) 0.6504(2) 0.0313(8) Uani 1 1 d . . .
C3 C 0.8106(3) 0.9205(3) 0.72278(17) 0.0230(7) Uani 1 1 d . . .
C4 C 0.8171(3) 0.9038(3) 0.64830(18) 0.0244(7) Uani 1 1 d . . .
C5 C 0.7667(4) 1.0190(3) 0.59431(19) 0.0301(8) Uani 1 1 d . . .
H5 H 0.7706 1.0138 0.5423 0.036 Uiso 1 1 calc R . .
C6 C 0.7114(4) 1.1400(3) 0.6165(2) 0.0351(9) Uani 1 1 d . . .
H6 H 0.6792 1.2178 0.5790 0.042 Uiso 1 1 calc R . .
C7 C 0.7018(4) 1.1505(3) 0.69218(19) 0.0325(8) Uani 1 1 d . . .
H7 H 0.6606 1.2346 0.7063 0.039 Uiso 1 1 calc R . .
C8 C 0.7518(3) 1.0394(3) 0.74790(18) 0.0257(7) Uani 1 1 d . . .
C9 C 0.7492(4) 1.0442(3) 0.83155(18) 0.0262(7) Uani 1 1 d . . .
C10 C 0.7513(3) 0.9034(3) 0.88406(18) 0.0237(7) Uani 1 1 d . . .
C11 C 0.7022(3) 0.8785(3) 0.96571(18) 0.0281(8) Uani 1 1 d . . .
H11 H 0.6624 0.9516 0.9909 0.034 Uiso 1 1 calc R . .
C12 C 0.7109(4) 0.7476(3) 1.01060(18) 0.0298(8) Uani 1 1 d . . .
H12 H 0.6809 0.7323 1.0662 0.036 Uiso 1 1 calc R . .
C13 C 0.7629(3) 0.6400(3) 0.97486(18) 0.0262(7) Uani 1 1 d . . .
H13 H 0.7658 0.5514 1.0061 0.031 Uiso 1 1 calc R . .
C14 C 0.8111(3) 0.6598(3) 0.89361(17) 0.0225(7) Uani 1 1 d . . .
C15 C 0.8078(3) 0.7926(3) 0.85176(17) 0.0234(7) Uani 1 1 d . . .
C16 C 0.6163(4) 1.1439(4) 0.8615(2) 0.0389(9) Uani 1 1 d . . .
H16A H 0.5322 1.1211 0.8562 0.058 Uiso 1 1 calc R . .
H16B H 0.6215 1.2347 0.8305 0.058 Uiso 1 1 calc R . .
H16C H 0.6100 1.1398 0.9169 0.058 Uiso 1 1 calc R . .
C17 C 0.8822(4) 1.0876(3) 0.8318(2) 0.0360(9) Uani 1 1 d . . .
H17A H 0.8816 1.0892 0.8856 0.054 Uiso 1 1 calc R . .
H17B H 0.8825 1.1774 0.7979 0.054 Uiso 1 1 calc R . .
H17C H 0.9673 1.0239 0.8121 0.054 Uiso 1 1 calc R . .
C18 C 0.8391(4) 0.7660(3) 0.53351(18) 0.0289(8) Uani 1 1 d . . .
C19 C 0.9441(4) 0.7657(4) 0.46507(19) 0.0420(10) Uani 1 1 d . . .
H19 H 1.0412 0.7442 0.4678 0.050 Uiso 1 1 calc R . .
C20 C 0.9068(5) 0.7969(5) 0.3927(2) 0.0559(12) Uani 1 1 d . . .
H20 H 0.9792 0.7964 0.3462 0.067 Uiso 1 1 calc R . .
C21 C 0.7682(5) 0.8283(4) 0.3874(2) 0.0530(12) Uani 1 1 d . . .
H21 H 0.7444 0.8495 0.3375 0.064 Uiso 1 1 calc R . .
C22 C 0.6614(5) 0.8292(4) 0.4556(2) 0.0467(10) Uani 1 1 d . . .
H22 H 0.5645 0.8521 0.4522 0.056 Uiso 1 1 calc R . .
C23 C 0.6974(4) 0.7965(4) 0.5281(2) 0.0368(9) Uani 1 1 d . . .
H23 H 0.6248 0.7949 0.5746 0.044 Uiso 1 1 calc R . .
C24 C 1.0705(4) 0.7043(3) 0.61085(17) 0.0284(8) Uani 1 1 d . . .
C25 C 1.1512(4) 0.5846(4) 0.5918(2) 0.0410(9) Uani 1 1 d . . .
H25 H 1.1056 0.5189 0.5905 0.049 Uiso 1 1 calc R . .
C26 C 1.2997(4) 0.5598(4) 0.5744(2) 0.0468(11) Uani 1 1 d . . .
H26 H 1.3547 0.4785 0.5600 0.056 Uiso 1 1 calc R . .
C27 C 1.3650(4) 0.6533(5) 0.5781(2) 0.0486(11) Uani 1 1 d . . .
H27 H 1.4657 0.6364 0.5663 0.058 Uiso 1 1 calc R . .
C28 C 1.2869(4) 0.7708(5) 0.5987(2) 0.0463(10) Uani 1 1 d . . .
H28 H 1.3335 0.8342 0.6022 0.056 Uiso 1 1 calc R . .
C29 C 1.1394(4) 0.7977(4) 0.61457(19) 0.0353(9) Uani 1 1 d . . .
H29 H 1.0856 0.8800 0.6280 0.042 Uiso 1 1 calc R . .
C30 C 0.8296(4) 0.3862(3) 0.91828(17) 0.0244(7) Uani 1 1 d . . .
C31 C 0.9334(4) 0.2971(3) 0.95577(19) 0.0303(8) Uani 1 1 d . . .
H31 H 1.0297 0.3035 0.9364 0.036 Uiso 1 1 calc R . .
C32 C 0.8971(4) 0.1981(4) 1.0219(2) 0.0395(9) Uani 1 1 d . . .
H32 H 0.9694 0.1357 1.0463 0.047 Uiso 1 1 calc R . .
C33 C 0.7584(4) 0.1897(4) 1.0520(2) 0.0395(9) Uani 1 1 d . . .
H33 H 0.7342 0.1232 1.0978 0.047 Uiso 1 1 calc R . .
C34 C 0.6537(4) 0.2792(4) 1.0152(2) 0.0372(9) Uani 1 1 d . . .
H34 H 0.5572 0.2742 1.0361 0.045 Uiso 1 1 calc R . .
C35 C 0.6886(4) 0.3757(3) 0.94837(18) 0.0298(8) Uani 1 1 d . . .
H35 H 0.6163 0.4351 0.9228 0.036 Uiso 1 1 calc R . .
C36 C 1.0619(3) 0.4987(3) 0.81612(17) 0.0247(7) Uani 1 1 d . . .
C37 C 1.1429(4) 0.3971(4) 0.7782(2) 0.0358(9) Uani 1 1 d . . .
H37 H 1.0976 0.3439 0.7635 0.043 Uiso 1 1 calc R . .
C38 C 1.2905(4) 0.3727(4) 0.7616(2) 0.0425(10) Uani 1 1 d . . .
H38 H 1.3454 0.3023 0.7361 0.051 Uiso 1 1 calc R . .
C39 C 1.3571(4) 0.4499(4) 0.7818(2) 0.0390(9) Uani 1 1 d . . .
H39 H 1.4578 0.4338 0.7698 0.047 Uiso 1 1 calc R . .
C40 C 1.2777(4) 0.5501(4) 0.8194(2) 0.0390(9) Uani 1 1 d . . .
H40 H 1.3239 0.6032 0.8335 0.047 Uiso 1 1 calc R . .
C41 C 1.1309(4) 0.5751(3) 0.8371(2) 0.0302(8) Uani 1 1 d . . .
H41 H 1.0772 0.6446 0.8635 0.036 Uiso 1 1 calc R . .
H1 H 0.699(3) 0.441(2) 0.7834(15) 0.034(9) Uiso 1 1 d D . .
H2 H 0.895(2) 0.448(2) 0.6984(19) 0.046(10) Uiso 1 1 d D . .

loop_
_atom_site_aniso_label
_atom_site_aniso_U_11
_atom_site_aniso_U_22
_atom_site_aniso_U_33
_atom_site_aniso_U_23
_atom_site_aniso_U_13
_atom_site_aniso_U_12
Ru1 0.02901(17) 0.02658(16) 0.02158(14) -0.00316(11) -0.00704(11) -0.01047(12)
P1 0.0269(5) 0.0261(5) 0.0192(4) -0.0057(4) -0.0039(3) -0.0080(4)
P2 0.0236(5) 0.0211(4) 0.0209(4) -0.0043(3) -0.0046(3) -0.0052(4)
O1 0.0314(16) 0.0423(16) 0.0503(16) -0.0160(14) -0.0005(13) -0.0029(13)
O2 0.071(2) 0.0406(16) 0.0430(15) -0.0079(13) -0.0295(14) -0.0168(15)
O3 0.0269(12) 0.0224(11) 0.0174(10) -0.0041(9) -0.0041(9) -0.0024(10)
C1 0.040(2) 0.046(2) 0.0267(18) 0.0026(17) -0.0094(17) -0.029(2)
C2 0.036(2) 0.0283(19) 0.0295(18) -0.0018(16) -0.0123(16) -0.0072(16)
C3 0.0210(17) 0.0251(17) 0.0226(16) -0.0028(14) -0.0041(13) -0.0076(14)
C4 0.0250(18) 0.0260(17) 0.0229(16) -0.0034(14) -0.0037(13) -0.0101(15)
C5 0.037(2) 0.0293(19) 0.0245(17) -0.0035(15) -0.0077(15) -0.0100(17)
C6 0.042(2) 0.0271(19) 0.0327(19) 0.0029(16) -0.0170(17) -0.0035(17)
C7 0.039(2) 0.0249(18) 0.0318(18) -0.0078(15) -0.0073(16) -0.0032(16)
C8 0.0266(18) 0.0251(18) 0.0266(17) -0.0073(14) -0.0059(14) -0.0060(15)
C9 0.035(2) 0.0206(17) 0.0233(16) -0.0040(14) -0.0064(14) -0.0070(15)
C10 0.0242(18) 0.0222(17) 0.0258(16) -0.0077(14) -0.0062(13) -0.0037(14)
C11 0.0273(19) 0.0293(18) 0.0272(17) -0.0121(15) -0.0055(14) -0.0003(15)
C12 0.034(2) 0.0325(19) 0.0203(16) -0.0070(15) -0.0037(14) -0.0051(16)
C13 0.0267(18) 0.0267(18) 0.0242(16) -0.0038(14) -0.0055(14) -0.0062(15)
C14 0.0209(17) 0.0253(17) 0.0224(16) -0.0060(14) -0.0057(13) -0.0052(14)
C15 0.0227(17) 0.0302(18) 0.0168(15) -0.0048(14) -0.0040(13) -0.0055(15)
C16 0.049(2) 0.031(2) 0.0302(19) -0.0100(16) -0.0033(17) -0.0008(18)
C17 0.052(2) 0.0286(19) 0.0317(19) -0.0036(16) -0.0126(17) -0.0149(18)
C18 0.043(2) 0.0243(17) 0.0234(17) -0.0055(14) -0.0062(15) -0.0141(16)
C19 0.047(2) 0.055(2) 0.0233(18) -0.0062(18) -0.0025(17) -0.018(2)
C20 0.072(3) 0.077(3) 0.0230(19) -0.010(2) -0.007(2) -0.028(3)
C21 0.081(4) 0.063(3) 0.027(2) -0.0013(19) -0.025(2) -0.030(3)
C22 0.058(3) 0.051(2) 0.042(2) 0.004(2) -0.028(2) -0.026(2)
C23 0.047(2) 0.041(2) 0.0279(18) -0.0005(16) -0.0111(17) -0.0223(19)
C24 0.0274(19) 0.0330(19) 0.0192(16) -0.0018(14) -0.0020(14) -0.0052(16)
C25 0.041(2) 0.037(2) 0.037(2) -0.0051(17) 0.0001(17) -0.0082(19)
C26 0.037(2) 0.044(2) 0.038(2) 0.0016(19) 0.0020(18) 0.005(2)
C27 0.029(2) 0.066(3) 0.037(2) 0.009(2) -0.0072(17) -0.010(2)
C28 0.036(2) 0.068(3) 0.035(2) -0.003(2) -0.0070(17) -0.021(2)
C29 0.030(2) 0.048(2) 0.0262(18) -0.0058(17) -0.0045(15) -0.0108(18)
C30 0.033(2) 0.0217(17) 0.0217(16) -0.0050(14) -0.0085(14) -0.0086(15)
C31 0.035(2) 0.0297(19) 0.0274(17) -0.0034(15) -0.0091(15) -0.0097(16)
C32 0.050(3) 0.031(2) 0.035(2) -0.0008(17) -0.0190(18) -0.0029(18)
C33 0.057(3) 0.035(2) 0.0258(18) 0.0028(16) -0.0080(18) -0.019(2)
C34 0.041(2) 0.045(2) 0.0299(19) -0.0061(17) -0.0030(16) -0.0236(19)
C35 0.032(2) 0.0316(19) 0.0263(17) -0.0032(15) -0.0072(15) -0.0101(16)
C36 0.0245(18) 0.0286(18) 0.0193(15) -0.0017(14) -0.0053(13) -0.0065(15)
C37 0.032(2) 0.045(2) 0.0354(19) -0.0200(17) -0.0094(16) -0.0036(18)
C38 0.030(2) 0.055(3) 0.035(2) -0.0150(19) -0.0056(17) 0.0062(19)
C39 0.025(2) 0.053(2) 0.0292(19) 0.0050(18) -0.0029(16) -0.0111(19)
C40 0.034(2) 0.039(2) 0.044(2) 0.0021(18) -0.0113(17) -0.0154(18)
C41 0.0261(19) 0.0272(18) 0.0367(19) -0.0046(15) -0.0093(15) -0.0052(15)

loop_
_atom_type_symbol
_atom_type_description
_atom_type_scat_dispersion_real
_atom_type_scat_dispersion_imag
_atom_type_scat_source
C C 0.0033 0.0016 'International Tables Vol C Tables 4.2.6.8 and 6.1.1.4'
H H 0.0000 0.0000 'International Tables Vol C Tables 4.2.6.8 and 6.1.1.4'
O O 0.0106 0.0060 'International Tables Vol C Tables 4.2.6.8 and 6.1.1.4'
P P 0.1023 0.0942 'International Tables Vol C Tables 4.2.6.8 and 6.1.1.4'
Ru Ru -1.2594 0.8363 'International Tables Vol C Tables 4.2.6.8 and 6.1.1.4'

loop_
_geom_angle_atom_site_label_1
_geom_angle_atom_site_label_2
_geom_angle_atom_site_label_3
_geom_angle
_geom_angle_site_symmetry_1
_geom_angle_site_symmetry_3
_geom_angle_publ_flag
C2 Ru1 C1 101.92(15) . . ?
C2 Ru1 P2 156.18(10) . . ?
C1 Ru1 P2 95.98(10) . . ?
C2 Ru1 P1 92.86(10) . . ?
C1 Ru1 P1 91.89(10) . . ?
P2 Ru1 P1 102.20(3) . . ?
C2 Ru1 H1 82.1(12) . . ?
C1 Ru1 H1 93.2(11) . . ?
P2 Ru1 H1 81.3(12) . . ?
P1 Ru1 H1 173.5(11) . . ?
C2 Ru1 H2 74.2(13) . . ?
C1 Ru1 H2 175.6(13) . . ?
P2 Ru1 H2 87.2(12) . . ?
P1 Ru1 H2 90.4(12) . . ?
H1 Ru1 H2 84.3(16) . . ?
C24 P1 C4 103.44(15) . . ?
C24 P1 C18 103.05(15) . . ?
C4 P1 C18 99.53(15) . . ?
C24 P1 Ru1 118.29(11) . . ?
C4 P1 Ru1 116.83(10) . . ?
C18 P1 Ru1 113.20(11) . . ?
C36 P2 C14 103.08(14) . . ?
C36 P2 C30 102.99(15) . . ?
C14 P2 C30 98.43(14) . . ?
C36 P2 Ru1 115.95(10) . . ?
C14 P2 Ru1 118.40(10) . . ?
C30 P2 Ru1 115.39(10) . . ?
C15 O3 C3 115.7(2) . . ?
O1 C1 Ru1 177.7(3) . . ?
O2 C2 Ru1 173.3(3) . . ?
O3 C3 C8 120.7(3) . . ?
O3 C3 C4 114.2(3) . . ?
C8 C3 C4 125.0(3) . . ?
C3 C4 C5 116.4(3) . . ?
C3 C4 P1 117.9(2) . . ?
C5 C4 P1 125.5(2) . . ?
C6 C5 C4 120.1(3) . . ?
C6 C5 H5 120.0 . . ?
C4 C5 H5 120.0 . . ?
C5 C6 C7 121.4(3) . . ?
C5 C6 H6 119.3 . . ?
C7 C6 H6 119.3 . . ?
C6 C7 C8 120.8(3) . . ?
C6 C7 H7 119.6 . . ?
C8 C7 H7 119.6 . . ?
C3 C8 C7 116.1(3) . . ?
C3 C8 C9 120.0(3) . . ?
C7 C8 C9 123.8(3) . . ?
C8 C9 C16 109.8(3) . . ?
C8 C9 C10 108.6(3) . . ?
C16 C9 C10 110.7(3) . . ?
C8 C9 C17 109.3(3) . . ?
C16 C9 C17 109.7(3) . . ?
C10 C9 C17 108.7(3) . . ?
C15 C10 C11 116.3(3) . . ?
C15 C10 C9 120.1(3) . . ?
C11 C10 C9 123.5(3) . . ?
C12 C11 C10 120.8(3) . . ?
C12 C11 H11 119.6 . . ?
C10 C11 H11 119.6 . . ?
C13 C12 C11 120.5(3) . . ?
C13 C12 H12 119.7 . . ?
C11 C12 H12 119.7 . . ?
C12 C13 C14 120.7(3) . . ?
C12 C13 H13 119.6 . . ?
C14 C13 H13 119.6 . . ?
C13 C14 C15 116.4(3) . . ?
C13 C14 P2 125.8(2) . . ?
C15 C14 P2 117.7(2) . . ?
C10 C15 O3 121.0(3) . . ?
C10 C15 C14 125.0(3) . . ?
O3 C15 C14 114.1(3) . . ?
C9 C16 H16A 109.5 . . ?
C9 C16 H16B 109.5 . . ?
H16A C16 H16B 109.5 . . ?
C9 C16 H16C 109.5 . . ?
H16A C16 H16C 109.5 . . ?
H16B C16 H16C 109.5 . . ?
C9 C17 H17A 109.5 . . ?
C9 C17 H17B 109.5 . . ?
H17A C17 H17B 109.5 . . ?
C9 C17 H17C 109.5 . . ?
H17A C17 H17C 109.5 . . ?
H17B C17 H17C 109.5 . . ?
C19 C18 C23 118.9(3) . . ?
C19 C18 P1 123.2(3) . . ?
C23 C18 P1 117.8(2) . . ?
C18 C19 C20 119.9(4) . . ?
C18 C19 H19 120.0 . . ?
C20 C19 H19 120.0 . . ?
C21 C20 C19 121.1(4) . . ?
C21 C20 H20 119.5 . . ?
C19 C20 H20 119.5 . . ?
C20 C21 C22 119.8(4) . . ?
C20 C21 H21 120.1 . . ?
C22 C21 H21 120.1 . . ?
C23 C22 C21 119.6(4) . . ?
C23 C22 H22 120.2 . . ?
C21 C22 H22 120.2 . . ?
C22 C23 C18 120.6(3) . . ?
C22 C23 H23 119.7 . . ?
C18 C23 H23 119.7 . . ?
C25 C24 C29 118.9(3) . . ?
C25 C24 P1 118.8(3) . . ?
C29 C24 P1 122.4(3) . . ?
C24 C25 C26 120.4(4) . . ?
C24 C25 H25 119.8 . . ?
C26 C25 H25 119.8 . . ?
C27 C26 C25 119.7(4) . . ?
C27 C26 H26 120.2 . . ?
C25 C26 H26 120.2 . . ?
C26 C27 C28 120.7(4) . . ?
C26 C27 H27 119.7 . . ?
C28 C27 H27 119.7 . . ?
C27 C28 C29 120.1(4) . . ?
C27 C28 H28 119.9 . . ?
C29 C28 H28 119.9 . . ?
C24 C29 C28 120.2(4) . . ?
C24 C29 H29 119.9 . . ?
C28 C29 H29 119.9 . . ?
C31 C30 C35 118.8(3) . . ?
C31 C30 P2 122.3(3) . . ?
C35 C30 P2 118.6(2) . . ?
C30 C31 C32 120.3(3) . . ?
C30 C31 H31 119.9 . . ?
C32 C31 H31 119.9 . . ?
C33 C32 C31 120.7(3) . . ?
C33 C32 H32 119.7 . . ?
C31 C32 H32 119.7 . . ?
C32 C33 C34 119.4(3) . . ?
C32 C33 H33 120.3 . . ?
C34 C33 H33 120.3 . . ?
C35 C34 C33 120.5(3) . . ?
C35 C34 H34 119.8 . . ?
C33 C34 H34 119.8 . . ?
C34 C35 C30 120.3(3) . . ?
C34 C35 H35 119.9 . . ?
C30 C35 H35 119.9 . . ?
C37 C36 C41 118.7(3) . . ?
C37 C36 P2 119.4(3) . . ?
C41 C36 P2 121.8(3) . . ?
C36 C37 C38 120.3(3) . . ?
C36 C37 H37 119.9 . . ?
C38 C37 H37 119.9 . . ?
C39 C38 C37 120.3(4) . . ?
C39 C38 H38 119.8 . . ?
C37 C38 H38 119.8 . . ?
C40 C39 C38 119.7(4) . . ?
C40 C39 H39 120.2 . . ?
C38 C39 H39 120.2 . . ?
C39 C40 C41 120.9(4) . . ?
C39 C40 H40 119.6 . . ?
C41 C40 H40 119.6 . . ?
C40 C41 C36 120.1(3) . . ?
C40 C41 H41 119.9 . . ?
C36 C41 H41 119.9 . . ?

loop_
_geom_bond_atom_site_label_1
_geom_bond_atom_site_label_2
_geom_bond_distance
_geom_bond_site_symmetry_2
_geom_bond_publ_flag
Ru1 C2 1.878(4) . ?
Ru1 C1 1.958(5) . ?
Ru1 P2 2.3805(9) . ?
Ru1 P1 2.4146(8) . ?
Ru1 H1 1.598(5) . ?
Ru1 H2 1.605(5) . ?
P1 C24 1.828(3) . ?
P1 C4 1.834(3) . ?
P1 C18 1.839(3) . ?
P2 C36 1.831(3) . ?
P2 C14 1.835(3) . ?
P2 C30 1.842(3) . ?
O1 C1 1.083(4) . ?
O2 C2 1.150(4) . ?
O3 C15 1.386(3) . ?
O3 C3 1.385(4) . ?
C3 C8 1.386(4) . ?
C3 C4 1.395(4) . ?
C4 C5 1.401(4) . ?
C5 C6 1.379(5) . ?
C5 H5 0.9500 . ?
C6 C7 1.385(5) . ?
C6 H6 0.9500 . ?
C7 C8 1.393(5) . ?
C7 H7 0.9500 . ?
C8 C9 1.526(4) . ?
C9 C16 1.527(5) . ?
C9 C10 1.530(4) . ?
C9 C17 1.538(5) . ?
C10 C15 1.376(4) . ?
C10 C11 1.398(4) . ?
C11 C12 1.394(4) . ?
C11 H11 0.9500 . ?
C12 C13 1.381(4) . ?
C12 H12 0.9500 . ?
C13 C14 1.392(4) . ?
C13 H13 0.9500 . ?
C14 C15 1.399(4) . ?
C16 H16A 0.9800 . ?
C16 H16B 0.9800 . ?
C16 H16C 0.9800 . ?
C17 H17A 0.9800 . ?
C17 H17B 0.9800 . ?
C17 H17C 0.9800 . ?
C18 C19 1.389(5) . ?
C18 C23 1.394(5) . ?
C19 C20 1.389(5) . ?
C19 H19 0.9500 . ?
C20 C21 1.362(6) . ?
C20 H20 0.9500 . ?
C21 C22 1.396(6) . ?
C21 H21 0.9500 . ?
C22 C23 1.384(5) . ?
C22 H22 0.9500 . ?
C23 H23 0.9500 . ?
C24 C25 1.384(5) . ?
C24 C29 1.391(5) . ?
C25 C26 1.401(5) . ?
C25 H25 0.9500 . ?
C26 C27 1.367(6) . ?
C26 H26 0.9500 . ?
C27 C28 1.369(6) . ?
C27 H27 0.9500 . ?
C28 C29 1.391(5) . ?
C28 H28 0.9500 . ?
C29 H29 0.9500 . ?
C30 C31 1.384(5) . ?
C30 C35 1.397(5) . ?
C31 C32 1.394(5) . ?
C31 H31 0.9500 . ?
C32 C33 1.369(5) . ?
C32 H32 0.9500 . ?
C33 C34 1.386(5) . ?
C33 H33 0.9500 . ?
C34 C35 1.383(5) . ?
C34 H34 0.9500 . ?
C35 H35 0.9500 . ?
C36 C37 1.387(5) . ?
C36 C41 1.392(5) . ?
C37 C38 1.393(5) . ?
C37 H37 0.9500 . ?
C38 C39 1.373(5) . ?
C38 H38 0.9500 . ?
C39 C40 1.370(5) . ?
C39 H39 0.9500 . ?
C40 C41 1.384(5) . ?
C40 H40 0.9500 . ?
C41 H41 0.9500 . ?
